data_7130910
loop_
_publ_author_name
'Hsieh, Chang-Chih'
'Li, Cheng-Yao'
'Chiang, Ming-Hsi'
'Horng, Yih-Chern'

_publ_section_title
;
 Catalytic O2 Activation toward Oxidative N-S Bond Formation by a Thiolato
 Fe(III) Complex
;
_journal_name_full 'Chemical Communications'
_journal_paper_doi 10.1039/D2CC05375F
_journal_year 2022
_chemical_formula_sum 'C13 H10 N O S'
_chemical_formula_weight 227.27
_space_group_crystal_system monoclinic
_space_group_IT_number 14
_space_group_name_Hall '-P 2ybc'
_space_group_name_H-M_alt 'P 1 21/c 1'
_atom_sites_solution_hydrogens geom
_audit_creation_method SHELXL-2018/3
_audit_update_record
;
2022-07-28 deposited with the CCDC.	2022-10-26 downloaded from the CCDC.
;
_cell_angle_alpha 90
_cell_angle_beta 98.232(5)
_cell_angle_gamma 90
_cell_formula_units_Z 4
_cell_length_a 5.8819(4)
_cell_length_b 14.3729(9)
_cell_length_c 12.3134(9)
_cell_measurement_reflns_used 2142
_cell_measurement_temperature 150(2)
_cell_measurement_theta_max 27.31
_cell_measurement_theta_min 2.19
_cell_volume 1030.25(12)
_computing_cell_refinement 'Bruker SAINT'
_computing_data_collection 'Bruker APEX2'
_computing_data_reduction 'Bruker SAINT'
_computing_molecular_graphics 'Bruker SHELXTL'
_computing_publication_material 'Bruker SHELXTL'
_computing_structure_refinement 'SHELXL-2014 (Sheldrick 2014)'
_computing_structure_solution 'SHELXS-97 (Sheldrick 2008)'
_diffrn_ambient_temperature 150(2)
_diffrn_measured_fraction_theta_full 0.999
_diffrn_measured_fraction_theta_max 0.998
_diffrn_measurement_device_type 'Bruker APEX-II CCD'
_diffrn_measurement_method \w
_diffrn_radiation_type MoK\a
_diffrn_radiation_wavelength 0.71073
_diffrn_reflns_av_R_equivalents 0.0505
_diffrn_reflns_av_unetI/netI 0.0401
_diffrn_reflns_Laue_measured_fraction_full 0.999
_diffrn_reflns_Laue_measured_fraction_max 0.998
_diffrn_reflns_limit_h_max 7
_diffrn_reflns_limit_h_min -7
_diffrn_reflns_limit_k_max 18
_diffrn_reflns_limit_k_min -19
_diffrn_reflns_limit_l_max 16
_diffrn_reflns_limit_l_min -16
_diffrn_reflns_number 13564
_diffrn_reflns_point_group_measured_fraction_full 0.999
_diffrn_reflns_point_group_measured_fraction_max 0.998
_diffrn_reflns_theta_full 25.242
_diffrn_reflns_theta_max 28.733
_diffrn_reflns_theta_min 2.191
_exptl_absorpt_coefficient_mu 0.287
_exptl_absorpt_correction_T_max 0.994
_exptl_absorpt_correction_T_min 0.943
_exptl_absorpt_correction_type multi-scan
_exptl_crystal_colour colorless
_exptl_crystal_density_diffrn 1.465
_exptl_crystal_description block
_exptl_crystal_F_000 540
_exptl_crystal_size_max 0.120
_exptl_crystal_size_mid 0.080
_exptl_crystal_size_min 0.012
_refine_diff_density_max 0.320
_refine_diff_density_min -0.355
_refine_diff_density_rms 0.060
_refine_ls_extinction_method none
_refine_ls_goodness_of_fit_ref 0.989
_refine_ls_hydrogen_treatment constr
_refine_ls_matrix_type full
_refine_ls_number_parameters 145
_refine_ls_number_reflns 2662
_refine_ls_number_restraints 0
_refine_ls_restrained_S_all 0.989
_refine_ls_R_factor_all 0.0590
_refine_ls_R_factor_gt 0.0422
_refine_ls_shift/su_max 0.001
_refine_ls_shift/su_mean 0.000
_refine_ls_structure_factor_coef Fsqd
_refine_ls_weighting_details 'w=1/[\s^2^(Fo^2^)+(0.1000P)^2^+0.0120P] where P=(Fo^2^+2Fc^2^)/3'
_refine_ls_weighting_scheme calc
_refine_ls_wR_factor_gt 0.1282
_refine_ls_wR_factor_ref 0.1456
_reflns_Friedel_coverage 0.000
_reflns_number_gt 2055
_reflns_number_total 2662
_reflns_threshold_expression 'I > 2\s(I)'
_cod_data_source_file d2cc05375f2.cif
_cod_data_source_block compound3r
_cod_original_sg_symbol_H-M 'P 21/c'
_cod_database_code 7130910
_shelx_shelxl_version_number 2018/3
_shelx_space_group_comment
;
The symmetry employed for this shelxl refinement is uniquely defined
by the following loop, which should always be used as a source of
symmetry information in preference to the above space-group names.
They are only intended as comments.
;

loop_
_space_group_symop_operation_xyz
'x, y, z'
'-x, y+1/2, -z+1/2'
'-x, -y, -z'
'x, -y-1/2, z-1/2'

loop_
_atom_site_label
_atom_site_type_symbol
_atom_site_fract_x
_atom_site_fract_y
_atom_site_fract_z
_atom_site_U_iso_or_equiv
_atom_site_adp_type
_atom_site_occupancy
_atom_site_site_symmetry_order
_atom_site_calc_flag
_atom_site_refinement_flags_posn
_atom_site_refinement_flags_adp
_atom_site_refinement_flags_occupancy
_atom_site_disorder_assembly
_atom_site_disorder_group
S1 S 0.62531(8) 0.49297(3) 0.65446(4) 0.02551(17) Uani 1 1 d . . . . .
C8 C 0.7420(3) 0.35265(12) 0.52451(13) 0.0196(4) Uani 1 1 d . . . . .
C7 C 1.0145(3) 0.39929(12) 0.68955(14) 0.0201(4) Uani 1 1 d . . . . .
C1 C 0.8274(3) 0.52666(13) 0.76428(14) 0.0227(4) Uani 1 1 d . . . . .
C9 C 0.8868(3) 0.34980(13) 0.44518(14) 0.0246(4) Uani 1 1 d . . . . .
H9 H 1.026688 0.383816 0.454806 0.030 Uiso 1 1 calc R U . . .
C10 C 0.6184(3) 0.24835(14) 0.33702(15) 0.0276(4) Uani 1 1 d . . . . .
H10 H 0.576962 0.211505 0.273207 0.033 Uiso 1 1 calc R U . . .
C2 C 1.0250(3) 0.47243(13) 0.77300(13) 0.0210(4) Uani 1 1 d . . . . .
C3 C 0.9948(4) 0.61805(14) 0.91588(16) 0.0316(5) Uani 1 1 d . . . . .
H3 H 0.986506 0.667856 0.965889 0.038 Uiso 1 1 calc R U . . .
C11 C 0.5344(3) 0.30534(13) 0.51112(14) 0.0224(4) Uani 1 1 d . . . . .
H11 H 0.436301 0.308034 0.566010 0.027 Uiso 1 1 calc R U . . .
C12 C 0.4724(3) 0.25393(14) 0.41594(15) 0.0266(4) Uani 1 1 d . . . . .
H12 H 0.329113 0.222356 0.404780 0.032 Uiso 1 1 calc R U . . .
C4 C 0.8089(4) 0.60075(14) 0.83661(16) 0.0286(4) Uani 1 1 d . . . . .
H4 H 0.673603 0.637583 0.831266 0.034 Uiso 1 1 calc R U . . .
C13 C 0.8249(3) 0.29659(14) 0.35133(14) 0.0272(4) Uani 1 1 d . . . . .
H13 H 0.923992 0.293253 0.296947 0.033 Uiso 1 1 calc R U . . .
C5 C 1.1945(4) 0.56460(14) 0.92474(15) 0.0313(5) Uani 1 1 d . . . . .
H5 H 1.319816 0.578648 0.979959 0.038 Uiso 1 1 calc R U . . .
C6 C 1.2112(4) 0.49143(13) 0.85378(15) 0.0260(4) Uani 1 1 d . . . . .
H6 H 1.346676 0.454689 0.859744 0.031 Uiso 1 1 calc R U . . .
O1 O 1.1583(2) 0.33968(9) 0.67893(10) 0.0266(3) Uani 1 1 d . . . . .
N1 N 0.8068(3) 0.40716(10) 0.62143(12) 0.0220(3) Uani 1 1 d . . . . .

loop_
_atom_site_aniso_label
_atom_site_aniso_U_11
_atom_site_aniso_U_22
_atom_site_aniso_U_33
_atom_site_aniso_U_23
_atom_site_aniso_U_13
_atom_site_aniso_U_12
S1 0.0226(3) 0.0242(3) 0.0284(3) -0.00364(17) -0.00089(19) 0.00497(18)
C8 0.0204(9) 0.0181(9) 0.0192(8) 0.0001(6) -0.0011(6) 0.0023(7)
C7 0.0197(9) 0.0208(9) 0.0194(8) 0.0015(6) 0.0011(6) -0.0013(7)
C1 0.0252(10) 0.0204(9) 0.0228(8) 0.0009(7) 0.0041(7) -0.0022(7)
C9 0.0219(9) 0.0276(10) 0.0241(8) 0.0030(7) 0.0026(7) -0.0026(7)
C10 0.0299(11) 0.0306(11) 0.0203(8) -0.0040(7) -0.0031(7) 0.0029(8)
C2 0.0240(9) 0.0195(9) 0.0194(8) 0.0002(6) 0.0028(7) -0.0021(7)
C3 0.0489(13) 0.0223(10) 0.0246(9) -0.0049(7) 0.0089(9) -0.0073(9)
C11 0.0202(9) 0.0248(10) 0.0220(8) 0.0008(7) 0.0020(7) 0.0009(7)
C12 0.0242(10) 0.0257(10) 0.0283(9) -0.0021(7) -0.0021(7) -0.0019(7)
C4 0.0349(11) 0.0211(10) 0.0309(10) -0.0026(7) 0.0089(8) 0.0014(8)
C13 0.0288(10) 0.0332(11) 0.0197(8) 0.0009(7) 0.0042(7) 0.0024(8)
C5 0.0386(12) 0.0302(11) 0.0234(9) -0.0038(8) -0.0006(8) -0.0089(9)
C6 0.0260(10) 0.0267(10) 0.0242(9) 0.0006(7) -0.0003(8) -0.0018(7)
O1 0.0234(7) 0.0273(7) 0.0276(6) -0.0011(5) -0.0008(5) 0.0058(5)
N1 0.0210(8) 0.0216(8) 0.0222(7) -0.0035(6) -0.0012(6) 0.0036(6)

loop_
_atom_type_symbol
_atom_type_description
_atom_type_scat_dispersion_real
_atom_type_scat_dispersion_imag
_atom_type_scat_source
C C 0.0033 0.0016 'International Tables Vol C Tables 4.2.6.8 and 6.1.1.4'
H H 0.0000 0.0000 'International Tables Vol C Tables 4.2.6.8 and 6.1.1.4'
N N 0.0061 0.0033 'International Tables Vol C Tables 4.2.6.8 and 6.1.1.4'
O O 0.0106 0.0060 'International Tables Vol C Tables 4.2.6.8 and 6.1.1.4'
S S 0.1246 0.1234 'International Tables Vol C Tables 4.2.6.8 and 6.1.1.4'

loop_
_geom_angle_atom_site_label_1
_geom_angle_atom_site_label_2
_geom_angle_atom_site_label_3
_geom_angle
_geom_angle_site_symmetry_1
_geom_angle_site_symmetry_3
_geom_angle_publ_flag
N1 S1 C1 90.31(8) . . ?
C9 C8 C11 121.43(16) . . ?
C9 C8 N1 119.10(16) . . ?
C11 C8 N1 119.46(15) . . ?
O1 C7 N1 123.78(16) . . ?
O1 C7 C2 128.08(16) . . ?
N1 C7 C2 108.14(15) . . ?
C2 C1 C4 121.09(18) . . ?
C2 C1 S1 112.03(13) . . ?
C4 C1 S1 126.84(15) . . ?
C8 C9 C13 119.21(17) . . ?
C13 C10 C12 120.00(16) . . ?
C1 C2 C6 120.45(17) . . ?
C1 C2 C7 113.39(16) . . ?
C6 C2 C7 126.14(17) . . ?
C4 C3 C5 121.96(18) . . ?
C8 C11 C12 118.76(16) . . ?
C10 C12 C11 120.51(17) . . ?
C3 C4 C1 117.40(19) . . ?
C10 C13 C9 120.05(17) . . ?
C6 C5 C3 120.38(18) . . ?
C5 C6 C2 118.72(19) . . ?
C7 N1 C8 124.50(14) . . ?
C7 N1 S1 116.09(12) . . ?
C8 N1 S1 119.32(11) . . ?

loop_
_geom_bond_atom_site_label_1
_geom_bond_atom_site_label_2
_geom_bond_distance
_geom_bond_site_symmetry_2
_geom_bond_publ_flag
S1 N1 1.7175(15) . ?
S1 C1 1.7365(19) . ?
C8 C9 1.386(2) . ?
C8 C11 1.387(2) . ?
C8 N1 1.433(2) . ?
C7 O1 1.224(2) . ?
C7 N1 1.384(2) . ?
C7 C2 1.465(2) . ?
C1 C2 1.391(3) . ?
C1 C4 1.402(3) . ?
C9 C13 1.390(3) . ?
C10 C13 1.387(3) . ?
C10 C12 1.388(3) . ?
C2 C6 1.397(2) . ?
C3 C4 1.380(3) . ?
C3 C5 1.395(3) . ?
C11 C12 1.389(2) . ?
C5 C6 1.380(3) . ?
